data_4321742
loop_
_publ_author_name
'Joel S. Silverman'
'Claire J. Carmalt'
'Alan H. Cowley'
'Robert D. Culp'
'Richard A. Jones'
'Brian G. McBurnett'

_publ_section_title
;
 Synthesis and Structural Characterization of Some Monomeric Group 13
 Amides
;
_journal_name_full 'Inorganic Chemistry'
_journal_page_first 296
_journal_page_last 300
_journal_paper_doi 10.1021/ic980619q
_journal_volume 38
_journal_year 1999
_chemical_formula_sum 'C46 H64 In N5'
_chemical_formula_weight 801.84
_chemical_name_systematic
; 
     {Tris[(2,6-di-isopropylphenyl)amido]}indium(III)dipyridine
;
_space_group_IT_number 2
_symmetry_cell_setting triclinic
_symmetry_space_group_name_Hall '-P 1'
_symmetry_space_group_name_H-M 'P -1'
_atom_sites_solution_hydrogens geom
_atom_sites_solution_primary direct
_atom_sites_solution_secondary difmap
_audit_creation_method SHELXL
_cell_angle_alpha 87.558(7)
_cell_angle_beta 85.739(7)
_cell_angle_gamma 72.380(8)
_cell_formula_units_Z 2
_cell_length_a 10.9660(10)
_cell_length_b 12.787(2)
_cell_length_c 16.8609(12)
_cell_measurement_reflns_used 27
_cell_measurement_temperature 293(2)
_cell_measurement_theta_max 11.78
_cell_measurement_theta_min 4.95
_cell_volume 2246.6(4)
_computing_cell_refinement 'Siemens XSCANS'
_computing_data_collection 'Siemens XSCANS'
_computing_data_reduction 'Siemens SHELXTL'
_computing_molecular_graphics 'Siemens SHELXTL'
_computing_publication_material 'Siemens SHELXTL'
_computing_structure_refinement 'SHELXL-93 (Sheldrick, 1993)'
_computing_structure_solution 'SHELXS-86 (Sheldrick, 1990)'
_diffrn_ambient_temperature 293(2)
_diffrn_measurement_device 'Siemens P4'
_diffrn_measurement_method '\w scans'
_diffrn_radiation_monochromator graphite
_diffrn_radiation_source 'fine-focus sealed tube'
_diffrn_radiation_type MoK\a
_diffrn_radiation_wavelength 0.71073
_diffrn_reflns_av_R_equivalents 0.0198
_diffrn_reflns_av_sigmaI/netI 0.0981
_diffrn_reflns_limit_h_max 9
_diffrn_reflns_limit_h_min -1
_diffrn_reflns_limit_k_max 16
_diffrn_reflns_limit_k_min -1
_diffrn_reflns_limit_l_max 19
_diffrn_reflns_limit_l_min -20
_diffrn_reflns_number 6305
_diffrn_reflns_theta_max 27.50
_diffrn_reflns_theta_min 2.04
_diffrn_standards_decay_% 10.39
_diffrn_standards_interval_count 97
_diffrn_standards_number 3
_exptl_absorpt_coefficient_mu 0.561
_exptl_absorpt_correction_type none
_exptl_crystal_colour colorless
_exptl_crystal_density_diffrn 1.185
_exptl_crystal_description parallelepiped
_exptl_crystal_F_000 848
_exptl_crystal_size_max 0.56
_exptl_crystal_size_mid 0.32
_exptl_crystal_size_min 0.32
_refine_diff_density_max 0.462
_refine_diff_density_min -0.369
_refine_diff_density_rms 0.082
_refine_ls_extinction_coef 0.0012(3)
_refine_ls_extinction_expression Fc^*^=kFc[1+0.001xFc^2^\l^3^/sin(2\q)]^-1/4^
_refine_ls_extinction_method SHELXL
_refine_ls_goodness_of_fit_all 1.069
_refine_ls_goodness_of_fit_obs 1.116
_refine_ls_matrix_type full
_refine_ls_number_parameters 487
_refine_ls_number_reflns 6133
_refine_ls_number_restraints 0
_refine_ls_restrained_S_all 1.070
_refine_ls_restrained_S_obs 1.116
_refine_ls_R_factor_all 0.0946
_refine_ls_R_factor_obs 0.0527
_refine_ls_shift/esd_max 0.001
_refine_ls_shift/esd_mean 0.000
_refine_ls_structure_factor_coef Fsqd
_refine_ls_weighting_details 'w=1/[\s^2^(Fo^2^)+(0.0340P)^2^+0.0000P] where P=(Fo^2^+2Fc^2^)/3'
_refine_ls_weighting_scheme calc
_refine_ls_wR_factor_all 0.1038
_refine_ls_wR_factor_obs 0.0900
_reflns_number_observed 4374
_reflns_number_total 6134
_reflns_observed_criterion >2sigma(I)
_cod_data_source_file ic980619q_3.cif
_cod_data_source_block compound9
_cod_depositor_comments
;
The following automatic conversions were performed:

'_refine_ls_weighting_scheme' value 'calc
w=1/[\s^2^(Fo^2^)+(0.0340P)^2^+0.0000P] where P=(Fo^2^+2Fc^2^)/3' was
changed to 'calc'. New tag '_refine_ls_weighting_details' was
created. The value of the new tag was set to
'w=1/[\s^2^(Fo^2^)+(0.0340P)^2^+0.0000P] where P=(Fo^2^+2Fc^2^)/3'.

Automatic conversion script
Id: cif_fix_values 3143 2015-03-26 13:38:13Z robertas 
;
_cod_original_cell_volume 2246.7(4)
_cod_database_code 4321742

loop_
_symmetry_equiv_pos_as_xyz
'x, y, z'
'-x, -y, -z'

loop_
_atom_site_aniso_label
_atom_site_aniso_U_11
_atom_site_aniso_U_22
_atom_site_aniso_U_33
_atom_site_aniso_U_23
_atom_site_aniso_U_13
_atom_site_aniso_U_12
In1 0.0242(3) 0.0210(2) 0.0185(2) -0.00151(14) -0.0001(2) -0.0068(2)
N1 0.016(4) 0.026(3) 0.029(2) -0.009(2) 0.001(2) 0.001(3)
N2 0.038(4) 0.027(3) 0.016(2) 0.002(2) -0.003(2) -0.020(3)
N3 0.035(4) 0.017(3) 0.019(2) -0.005(2) 0.009(2) -0.008(3)
N4 0.029(4) 0.022(3) 0.021(2) 0.002(2) 0.001(2) -0.003(4)
N5 0.038(4) 0.029(3) 0.023(2) 0.001(2) 0.004(2) -0.015(4)
C1 0.010(4) 0.028(4) 0.031(3) -0.004(3) 0.004(3) 0.001(4)
C2 0.034(5) 0.039(4) 0.037(3) 0.008(3) -0.006(3) -0.010(5)
C3 0.052(7) 0.027(4) 0.058(4) 0.017(4) -0.005(4) -0.002(5)
C4 0.048(7) 0.041(5) 0.061(5) -0.015(4) 0.006(4) -0.006(6)
C5 0.047(6) 0.041(4) 0.034(3) -0.012(3) 0.000(4) -0.012(5)
C6 0.022(5) 0.037(4) 0.029(3) -0.002(3) 0.002(3) -0.011(4)
C7 0.056(6) 0.046(5) 0.040(4) 0.014(4) -0.006(4) 0.003(6)
C8 0.076(8) 0.078(7) 0.045(4) 0.011(5) -0.022(5) -0.009(8)
C9 0.084(8) 0.086(7) 0.055(5) 0.030(5) -0.004(5) -0.021(8)
C10 0.036(5) 0.038(4) 0.026(3) -0.002(3) 0.005(3) -0.005(5)
C11 0.045(6) 0.058(5) 0.070(5) 0.021(4) 0.017(4) -0.018(6)
C12 0.129(9) 0.071(6) 0.023(3) 0.002(4) -0.012(5) -0.018(8)
C13 0.034(5) 0.028(4) 0.015(2) 0.010(3) -0.006(3) -0.012(5)
C14 0.027(5) 0.025(4) 0.026(3) 0.001(3) -0.003(3) -0.009(5)
C15 0.044(6) 0.030(4) 0.044(3) -0.004(3) -0.002(4) -0.019(5)
C16 0.041(6) 0.040(5) 0.053(4) 0.002(3) -0.002(4) -0.025(5)
C17 0.033(6) 0.052(5) 0.039(3) -0.003(3) 0.004(3) -0.019(5)
C18 0.024(5) 0.033(4) 0.022(3) 0.002(3) 0.000(3) -0.009(5)
C19 0.031(5) 0.024(4) 0.035(3) -0.005(3) 0.003(3) -0.008(5)
C20 0.069(8) 0.041(5) 0.134(8) 0.019(6) 0.020(7) -0.005(7)
C21 0.056(7) 0.119(9) 0.039(4) -0.023(5) 0.018(4) 0.007(8)
C22 0.028(5) 0.031(4) 0.024(3) -0.004(3) -0.002(3) -0.004(4)
C23 0.090(8) 0.049(5) 0.046(4) -0.003(4) -0.019(5) -0.014(7)
C24 0.040(6) 0.055(5) 0.035(3) -0.003(4) 0.000(4) 0.004(6)
C25 0.018(5) 0.024(4) 0.015(2) -0.004(2) 0.005(3) 0.000(4)
C26 0.041(6) 0.031(4) 0.023(3) -0.010(3) 0.012(3) -0.016(5)
C27 0.052(6) 0.027(4) 0.039(3) -0.004(3) 0.010(4) -0.009(5)
C28 0.065(7) 0.039(5) 0.053(4) -0.008(4) 0.006(4) -0.034(6)
C29 0.058(7) 0.057(5) 0.040(4) -0.006(4) 0.001(4) -0.033(6)
C30 0.034(5) 0.036(4) 0.017(3) -0.005(3) 0.003(3) -0.009(5)
C31 0.040(6) 0.026(4) 0.037(3) -0.003(3) 0.005(3) -0.001(5)
C32 0.066(7) 0.042(5) 0.051(4) 0.017(4) -0.008(4) 0.009(6)
C33 0.052(6) 0.048(5) 0.065(5) 0.009(4) -0.002(4) -0.011(6)
C34 0.036(5) 0.049(5) 0.024(3) -0.007(3) -0.008(3) -0.013(5)
C35 0.066(7) 0.049(5) 0.035(3) -0.006(4) -0.006(4) -0.003(6)
C36 0.041(6) 0.075(7) 0.066(5) -0.013(5) -0.007(4) -0.011(6)
C37 0.051(5) 0.038(4) 0.027(3) -0.003(3) 0.004(3) -0.019(5)
C38 0.081(7) 0.038(4) 0.030(3) -0.006(3) 0.029(4) -0.010(6)
C39 0.127(10) 0.041(5) 0.053(4) 0.017(4) 0.019(5) -0.037(7)
C40 0.110(8) 0.033(4) 0.046(4) 0.003(3) 0.009(5) -0.033(6)
C41 0.064(7) 0.027(4) 0.026(3) 0.001(3) -0.005(4) -0.006(5)
C42 0.042(5) 0.025(3) 0.027(3) -0.003(3) -0.002(3) -0.009(4)
C43 0.048(6) 0.025(4) 0.031(3) 0.006(3) -0.007(3) -0.003(5)
C44 0.054(6) 0.028(4) 0.032(3) 0.013(3) 0.005(4) -0.009(5)
C45 0.041(5) 0.038(4) 0.044(4) 0.000(3) 0.009(4) -0.022(5)
C46 0.048(6) 0.040(4) 0.025(3) -0.006(3) 0.008(3) -0.022(5)

loop_
_atom_site_label
_atom_site_type_symbol
_atom_site_fract_x
_atom_site_fract_y
_atom_site_fract_z
_atom_site_U_iso_or_equiv
_atom_site_thermal_displace_type
_atom_site_occupancy
_atom_site_calc_flag
_atom_site_refinement_flags
_atom_site_disorder_group
In1 In 0.15434(5) -0.12036(4) 0.24477(2) 0.02130(15) Uani 1 d . .
N1 N 0.3553(5) -0.1892(4) 0.2437(2) 0.0249(13) Uani 1 d . .
H1 H 0.4018(5) -0.1537(4) 0.2621(2) 0.187(29) Uiso 1 calc R .
N2 N 0.0826(5) -0.1945(4) 0.1566(2) 0.0247(14) Uani 1 d . .
H2 H 0.1160(5) -0.1908(4) 0.1091(2) 0.187(29) Uiso 1 calc R .
N3 N 0.0623(5) 0.0059(4) 0.3260(2) 0.0243(14) Uani 1 d . .
H3 H 0.0016(5) -0.0016(4) 0.3589(2) 0.187(29) Uiso 1 calc R .
N4 N 0.1005(5) -0.2421(4) 0.3494(2) 0.0254(14) Uani 1 d . .
N5 N 0.1637(5) 0.0212(4) 0.1465(2) 0.029(2) Uani 1 d . .
C1 C 0.4115(6) -0.2936(5) 0.2124(3) 0.025(2) Uani 1 d . .
C2 C 0.4545(7) -0.3901(6) 0.2615(3) 0.037(2) Uani 1 d . .
C3 C 0.5110(7) -0.4907(6) 0.2271(4) 0.048(2) Uani 1 d . .
H3A H 0.5386(7) -0.5530(6) 0.2594(4) 0.039(6) Uiso 1 calc R .
C4 C 0.5271(7) -0.5008(6) 0.1458(4) 0.052(2) Uani 1 d . .
H4 H 0.5641(7) -0.5695(6) 0.1237(4) 0.039(6) Uiso 1 calc R .
C5 C 0.4887(7) -0.4097(6) 0.0973(4) 0.041(2) Uani 1 d . .
H5 H 0.5007(7) -0.4173(6) 0.0425(4) 0.039(6) Uiso 1 calc R .
C6 C 0.4325(6) -0.3067(5) 0.1283(3) 0.029(2) Uani 1 d . .
C7 C 0.4434(8) -0.3806(6) 0.3515(4) 0.052(2) Uani 1 d . .
H7 H 0.3709(8) -0.3156(6) 0.3646(4) 0.035(7) Uiso 1 calc R .
C8 C 0.5622(8) -0.3613(7) 0.3816(4) 0.069(3) Uani 1 d . .
H8A H 0.6357(10) -0.4229(18) 0.3687(23) 0.079(4) Uiso 1 calc R .
H8B H 0.5512(19) -0.3530(38) 0.4382(6) 0.079(4) Uiso 1 calc R .
H8C H 0.5745(26) -0.2960(21) 0.3568(21) 0.079(4) Uiso 1 calc R .
C9 C 0.4149(8) -0.4789(7) 0.3958(4) 0.077(3) Uani 1 d . .
H9A H 0.3944(42) -0.4625(15) 0.4511(7) 0.079(4) Uiso 1 calc R .
H9B H 0.4889(16) -0.5423(11) 0.3903(22) 0.079(4) Uiso 1 calc R .
H9C H 0.3436(28) -0.4933(24) 0.3736(18) 0.079(4) Uiso 1 calc R .
C10 C 0.4006(7) -0.2057(5) 0.0744(3) 0.035(2) Uani 1 d . .
H10 H 0.3177(7) -0.1573(5) 0.0950(3) 0.035(7) Uiso 1 calc R .
C11 C 0.4978(7) -0.1428(6) 0.0786(4) 0.059(2) Uani 1 d . .
H11A H 0.4741(24) -0.0781(19) 0.0452(21) 0.079(4) Uiso 1 calc R .
H11B H 0.5814(9) -0.1886(13) 0.0609(25) 0.079(4) Uiso 1 calc R .
H11C H 0.4992(33) -0.1221(33) 0.1326(6) 0.079(4) Uiso 1 calc R .
C12 C 0.3858(9) -0.2267(7) -0.0124(3) 0.077(3) Uani 1 d . .
H12A H 0.4680(13) -0.2653(33) -0.0370(8) 0.079(4) Uiso 1 calc R .
H12B H 0.3516(42) -0.1580(7) -0.0400(8) 0.079(4) Uiso 1 calc R .
H12C H 0.3285(39) -0.2702(36) -0.0146(3) 0.079(4) Uiso 1 calc R .
C13 C -0.0116(7) -0.2491(5) 0.1640(3) 0.025(2) Uani 1 d . .
C14 C 0.0195(7) -0.3604(5) 0.1395(3) 0.026(2) Uani 1 d . .
C15 C -0.0763(7) -0.4113(5) 0.1462(3) 0.037(2) Uani 1 d . .
H15 H -0.0572(7) -0.4829(5) 0.1289(3) 0.039(6) Uiso 1 calc R .
C16 C -0.1987(8) -0.3597(6) 0.1774(4) 0.042(2) Uani 1 d . .
H16 H -0.2603(8) -0.3965(6) 0.1823(4) 0.039(6) Uiso 1 calc R .
C17 C -0.2279(8) -0.2529(6) 0.2011(3) 0.040(2) Uani 1 d . .
H17 H -0.3104(8) -0.2173(6) 0.2218(3) 0.039(6) Uiso 1 calc R .
C18 C -0.1360(7) -0.1965(5) 0.1947(3) 0.026(2) Uani 1 d . .
C19 C 0.1514(7) -0.4224(5) 0.1049(3) 0.030(2) Uani 1 d . .
H19 H 0.2119(7) -0.3887(5) 0.1249(3) 0.035(7) Uiso 1 calc R .
C20 C 0.1948(9) -0.5422(6) 0.1290(5) 0.086(3) Uani 1 d . .
H20A H 0.2848(13) -0.5725(10) 0.1148(22) 0.079(4) Uiso 1 calc R .
H20B H 0.1479(29) -0.5808(9) 0.1021(19) 0.079(4) Uiso 1 calc R .
H20C H 0.1795(36) -0.5497(7) 0.1854(6) 0.079(4) Uiso 1 calc R .
C21 C 0.1590(8) -0.4096(8) 0.0158(4) 0.080(3) Uani 1 d . .
H21A H 0.2430(17) -0.4504(29) -0.0052(4) 0.079(4) Uiso 1 calc R .
H21B H 0.1429(41) -0.3334(8) 0.0013(4) 0.079(4) Uiso 1 calc R .
H21C H 0.0961(31) -0.4368(35) -0.0057(4) 0.079(4) Uiso 1 calc R .
C22 C -0.1778(7) -0.0768(5) 0.2208(3) 0.029(2) Uani 1 d . .
H22 H -0.1014(7) -0.0518(5) 0.2154(3) 0.035(7) Uiso 1 calc R .
C23 C -0.2745(8) -0.0029(6) 0.1681(4) 0.063(3) Uani 1 d . .
H23A H -0.2410(18) -0.0109(24) 0.1137(4) 0.079(4) Uiso 1 calc R .
H23B H -0.2915(29) 0.0719(7) 0.1832(16) 0.079(4) Uiso 1 calc R .
H23C H -0.3525(15) -0.0226(22) 0.1738(18) 0.079(4) Uiso 1 calc R .
C24 C -0.2277(7) -0.0642(6) 0.3077(3) 0.048(2) Uani 1 d . .
H24A H -0.1612(17) -0.1048(29) 0.3409(4) 0.079(4) Uiso 1 calc R .
H24B H -0.3000(29) -0.0919(36) 0.3160(7) 0.079(4) Uiso 1 calc R .
H24C H -0.2534(40) 0.0119(6) 0.3210(8) 0.079(4) Uiso 1 calc R .
C25 C 0.0998(6) 0.1022(5) 0.3265(3) 0.020(2) Uani 1 d . .
C26 C 0.0236(7) 0.2039(5) 0.2965(3) 0.031(2) Uani 1 d . .
C27 C 0.0662(7) 0.2952(5) 0.2989(3) 0.040(2) Uani 1 d . .
H27 H 0.0160(7) 0.3624(5) 0.2795(3) 0.039(6) Uiso 1 calc R .
C28 C 0.1818(8) 0.2883(6) 0.3296(4) 0.048(2) Uani 1 d . .
H28 H 0.2094(8) 0.3503(6) 0.3301(4) 0.039(6) Uiso 1 calc R .
C29 C 0.2556(8) 0.1904(6) 0.3593(3) 0.048(2) Uani 1 d . .
H29 H 0.3337(8) 0.1865(6) 0.3791(3) 0.039(6) Uiso 1 calc R .
C30 C 0.2168(7) 0.0958(5) 0.3605(3) 0.029(2) Uani 1 d . .
C31 C -0.1039(7) 0.2135(5) 0.2641(3) 0.036(2) Uani 1 d . .
H31 H -0.0974(7) 0.1421(5) 0.2423(3) 0.035(7) Uiso 1 calc R .
C32 C -0.1419(8) 0.2993(6) 0.1967(4) 0.059(2) Uani 1 d . .
H32A H -0.1653(39) 0.3716(6) 0.2182(5) 0.079(4) Uiso 1 calc R .
H32B H -0.2135(28) 0.2896(24) 0.1717(17) 0.079(4) Uiso 1 calc R .
H32C H -0.0707(16) 0.2904(22) 0.1582(13) 0.079(4) Uiso 1 calc R .
C33 C -0.2109(7) 0.2360(6) 0.3311(4) 0.056(2) Uani 1 d . .
H33A H -0.2903(10) 0.2383(34) 0.3096(6) 0.079(4) Uiso 1 calc R .
H33B H -0.2193(29) 0.3052(18) 0.3545(17) 0.079(4) Uiso 1 calc R .
H33C H -0.1899(20) 0.1787(19) 0.3709(12) 0.079(4) Uiso 1 calc R .
C34 C 0.2935(7) -0.0068(6) 0.4010(3) 0.036(2) Uani 1 d . .
H34 H 0.2715(7) -0.0682(6) 0.3793(3) 0.035(7) Uiso 1 calc R .
C35 C 0.2552(7) -0.0044(6) 0.4908(3) 0.053(2) Uani 1 d . .
H35A H 0.3009(31) -0.0728(16) 0.5154(5) 0.079(4) Uiso 1 calc R .
H35B H 0.1647(9) 0.0065(35) 0.4989(3) 0.079(4) Uiso 1 calc R .
H35C H 0.2763(41) 0.0545(24) 0.5142(6) 0.079(4) Uiso 1 calc R .
C36 C 0.4387(7) -0.0303(7) 0.3869(4) 0.061(3) Uani 1 d . .
H36A H 0.4814(7) -0.1005(17) 0.4102(21) 0.079(4) Uiso 1 calc R .
H36B H 0.4646(9) 0.0256(20) 0.4110(21) 0.079(4) Uiso 1 calc R .
H36C H 0.4612(8) -0.0309(34) 0.3308(4) 0.079(4) Uiso 1 calc R .
C37 C 0.0636(6) -0.2057(5) 0.4235(3) 0.038(2) Uani 1 d . .
H37 H 0.0737(6) -0.1390(5) 0.4368(3) 0.050(6) Uiso 1 calc R .
C38 C 0.0115(8) -0.2623(5) 0.4808(3) 0.053(2) Uani 1 d . .
H38 H -0.0120(8) -0.2355(5) 0.5319(3) 0.050(6) Uiso 1 calc R .
C39 C -0.0047(9) -0.3595(6) 0.4601(4) 0.073(3) Uani 1 d . .
H39 H -0.0415(9) -0.3991(6) 0.4969(4) 0.050(6) Uiso 1 calc R .
C40 C 0.0334(8) -0.3979(6) 0.3850(4) 0.061(3) Uani 1 d . .
H40 H 0.0232(8) -0.4639(6) 0.3703(4) 0.050(6) Uiso 1 calc R .
C41 C 0.0867(7) -0.3377(5) 0.3316(3) 0.041(2) Uani 1 d . .
H41 H 0.1144(7) -0.3650(5) 0.2810(3) 0.050(6) Uiso 1 calc R .
C42 C 0.0852(7) 0.0457(5) 0.0872(3) 0.032(2) Uani 1 d . .
H42 H 0.0269(7) 0.0065(5) 0.0841(3) 0.050(6) Uiso 1 calc R .
C43 C 0.0858(7) 0.1261(5) 0.0302(3) 0.036(2) Uani 1 d . .
H43 H 0.0301(7) 0.1397(5) -0.0106(3) 0.050(6) Uiso 1 calc R .
C44 C 0.1695(7) 0.1854(5) 0.0347(3) 0.040(2) Uani 1 d . .
H44 H 0.1709(7) 0.2409(5) -0.0025(3) 0.050(6) Uiso 1 calc R .
C45 C 0.2516(7) 0.1618(5) 0.0951(3) 0.039(2) Uani 1 d . .
H45 H 0.3102(7) 0.2006(5) 0.0991(3) 0.050(6) Uiso 1 calc R .
C46 C 0.2457(7) 0.0791(5) 0.1502(3) 0.036(2) Uani 1 d . .
H46 H 0.3011(7) 0.0637(5) 0.1912(3) 0.050(6) Uiso 1 calc R .

loop_
_atom_type_symbol
_atom_type_description
_atom_type_scat_dispersion_real
_atom_type_scat_dispersion_imag
_atom_type_scat_source
C C 0.0033 0.0016 'International Tables Vol C Tables 4.2.6.8 and 6.1.1.4'
H H 0.0000 0.0000 'International Tables Vol C Tables 4.2.6.8 and 6.1.1.4'
N N 0.0061 0.0033 'International Tables Vol C Tables 4.2.6.8 and 6.1.1.4'
In In -0.7276 1.3100 'International Tables Vol C Tables 4.2.6.8 and 6.1.1.4'

loop_
_geom_angle_atom_site_label_1
_geom_angle_atom_site_label_2
_geom_angle_atom_site_label_3
_geom_angle
_geom_angle_site_symmetry_1
_geom_angle_site_symmetry_3
_geom_angle_publ_flag
N1 In1 N2 109.4(2) . . ?
N1 In1 N3 118.7(2) . . ?
N2 In1 N3 131.9(2) . . ?
N1 In1 N5 94.1(2) . . ?
N2 In1 N5 87.27(14) . . ?
N3 In1 N5 88.1(2) . . ?
N1 In1 N4 96.9(2) . . ?
N2 In1 N4 91.70(14) . . ?
N3 In1 N4 84.2(2) . . ?
N5 In1 N4 168.7(2) . . ?
C1 N1 In1 118.8(4) . . ?
C13 N2 In1 129.6(3) . . ?
C25 N3 In1 120.6(3) . . ?
C41 N4 C37 117.9(5) . . ?
C41 N4 In1 120.9(4) . . ?
C37 N4 In1 120.4(4) . . ?
C46 N5 C42 117.2(5) . . ?
C46 N5 In1 121.6(4) . . ?
C42 N5 In1 121.2(3) . . ?
N1 C1 C6 120.0(5) . . ?
N1 C1 C2 122.8(5) . . ?
C6 C1 C2 117.2(6) . . ?
C3 C2 C1 120.1(5) . . ?
C3 C2 C7 120.1(6) . . ?
C1 C2 C7 119.7(6) . . ?
C4 C3 C2 121.3(7) . . ?
C5 C4 C3 120.0(7) . . ?
C4 C5 C6 121.3(6) . . ?
C5 C6 C1 120.1(6) . . ?
C5 C6 C10 120.7(5) . . ?
C1 C6 C10 119.0(5) . . ?
C2 C7 C8 111.3(6) . . ?
C2 C7 C9 113.6(6) . . ?
C8 C7 C9 110.4(7) . . ?
C6 C10 C11 111.1(5) . . ?
C6 C10 C12 115.2(5) . . ?
C11 C10 C12 109.8(5) . . ?
C18 C13 N2 121.2(5) . . ?
C18 C13 C14 119.0(5) . . ?
N2 C13 C14 119.8(6) . . ?
C15 C14 C13 118.4(7) . . ?
C15 C14 C19 119.4(5) . . ?
C13 C14 C19 122.1(5) . . ?
C16 C15 C14 122.5(6) . . ?
C17 C16 C15 118.7(6) . . ?
C16 C17 C18 121.4(7) . . ?
C13 C18 C17 119.9(6) . . ?
C13 C18 C22 122.2(5) . . ?
C17 C18 C22 117.9(6) . . ?
C21 C19 C20 110.3(6) . . ?
C21 C19 C14 110.7(6) . . ?
C20 C19 C14 114.1(5) . . ?
C23 C22 C24 110.5(6) . . ?
C23 C22 C18 112.3(5) . . ?
C24 C22 C18 112.6(5) . . ?
N3 C25 C26 122.2(5) . . ?
N3 C25 C30 118.2(6) . . ?
C26 C25 C30 119.6(5) . . ?
C27 C26 C25 119.2(6) . . ?
C27 C26 C31 120.5(7) . . ?
C25 C26 C31 120.3(5) . . ?
C28 C27 C26 121.3(7) . . ?
C29 C28 C27 119.9(6) . . ?
C28 C29 C30 121.8(7) . . ?
C29 C30 C25 118.3(7) . . ?
C29 C30 C34 120.1(6) . . ?
C25 C30 C34 121.5(5) . . ?
C26 C31 C32 114.5(5) . . ?
C26 C31 C33 110.9(5) . . ?
C32 C31 C33 109.9(6) . . ?
C30 C34 C36 114.1(6) . . ?
C30 C34 C35 110.5(6) . . ?
C36 C34 C35 110.3(5) . . ?
N4 C37 C38 123.0(5) . . ?
C39 C38 C37 117.8(6) . . ?
C40 C39 C38 119.7(6) . . ?
C39 C40 C41 119.1(6) . . ?
N4 C41 C40 122.5(6) . . ?
N5 C42 C43 123.5(5) . . ?
C44 C43 C42 118.8(6) . . ?
C43 C44 C45 118.9(5) . . ?
C44 C45 C46 118.9(5) . . ?
N5 C46 C45 122.6(6) . . ?

loop_
_geom_bond_atom_site_label_1
_geom_bond_atom_site_label_2
_geom_bond_distance
_geom_bond_site_symmetry_2
_geom_bond_publ_flag
In1 N1 2.110(5) . ?
In1 N2 2.116(4) . ?
In1 N3 2.121(4) . ?
In1 N5 2.421(4) . ?
In1 N4 2.460(4) . ?
N1 C1 1.397(7) . ?
N2 C13 1.407(6) . ?
N3 C25 1.411(6) . ?
N4 C41 1.326(7) . ?
N4 C37 1.342(6) . ?
N5 C46 1.333(6) . ?
N5 C42 1.334(7) . ?
C1 C6 1.429(7) . ?
C1 C2 1.431(8) . ?
C2 C3 1.380(9) . ?
C2 C7 1.521(8) . ?
C3 C4 1.375(8) . ?
C4 C5 1.369(9) . ?
C5 C6 1.380(9) . ?
C6 C10 1.514(8) . ?
C7 C8 1.522(9) . ?
C7 C9 1.536(8) . ?
C10 C11 1.525(8) . ?
C10 C12 1.527(7) . ?
C13 C18 1.397(9) . ?
C13 C14 1.430(8) . ?
C14 C15 1.390(7) . ?
C14 C19 1.510(9) . ?
C15 C16 1.379(10) . ?
C16 C17 1.376(9) . ?
C17 C18 1.401(7) . ?
C18 C22 1.532(8) . ?
C19 C21 1.503(8) . ?
C19 C20 1.508(9) . ?
C22 C23 1.506(9) . ?
C22 C24 1.524(7) . ?
C25 C26 1.412(9) . ?
C25 C30 1.423(9) . ?
C26 C27 1.385(7) . ?
C26 C31 1.507(9) . ?
C27 C28 1.382(10) . ?
C28 C29 1.366(10) . ?
C29 C30 1.396(7) . ?
C30 C34 1.496(9) . ?
C31 C32 1.535(8) . ?
C31 C33 1.536(8) . ?
C34 C36 1.530(10) . ?
C34 C35 1.541(7) . ?
C37 C38 1.375(7) . ?
C38 C39 1.371(8) . ?
C39 C40 1.367(9) . ?
C40 C41 1.370(8) . ?
C42 C43 1.379(7) . ?
C43 C44 1.363(7) . ?
C44 C45 1.372(8) . ?
C45 C46 1.391(7) . ?
